data_4128503
loop_
_publ_author_name
'Wu, Ju'
'Dou, Yingchao'
'Guillot, R\'egis'
'Kouklovsky, Cyrille'
'Vincent, Guillaume'

_publ_section_title
;
 Electrochemical Dearomative 2,3-Difunctionalization of Indoles.
;
_journal_issue 7
_journal_name_full 'Journal of the American Chemical Society'
_journal_page_first 2832
_journal_page_last 2837
_journal_paper_doi 10.1021/jacs.8b13371
_journal_volume 141
_journal_year 2019
_chemical_formula_moiety 'C19 H23 N3 O2 S'
_chemical_formula_sum 'C19 H23 N3 O2 S'
_chemical_formula_weight 357.46
_space_group_crystal_system triclinic
_space_group_IT_number 2
_space_group_name_Hall '-P 1'
_space_group_name_H-M_alt 'P -1'
_atom_sites_solution_hydrogens mixed
_audit_creation_method SHELXL-2018/3
_cell_angle_alpha 78.839(2)
_cell_angle_beta 74.149(2)
_cell_angle_gamma 83.650(3)
_cell_formula_units_Z 2
_cell_length_a 7.8984(7)
_cell_length_b 10.0654(8)
_cell_length_c 11.7138(10)
_cell_measurement_reflns_used 9788
_cell_measurement_temperature 100(1)
_cell_measurement_theta_max 36.36
_cell_measurement_theta_min 2.52
_cell_volume 877.25(13)
_computing_cell_refinement 'Bruker SAINT'
_computing_data_collection 'Bruker APEX3'
_computing_data_reduction 'Bruker SAINT'
_computing_structure_refinement 'SHELXL-2018/3 (Sheldrick, 2018)'
_computing_structure_solution 'SHELXS-97 (Sheldrick 2008)'
_diffrn_ambient_temperature 100(1)
_diffrn_measured_fraction_theta_full 0.999
_diffrn_measured_fraction_theta_max 0.995
_diffrn_measurement_device_type 'Bruker VENTURE PHOTON100 CMOS'
_diffrn_measurement_method '\f and \w scans'
_diffrn_radiation_type MoK\a
_diffrn_radiation_wavelength 0.71073
_diffrn_reflns_av_R_equivalents 0.0404
_diffrn_reflns_av_unetI/netI 0.0219
_diffrn_reflns_Laue_measured_fraction_full 0.999
_diffrn_reflns_Laue_measured_fraction_max 0.995
_diffrn_reflns_limit_h_max 13
_diffrn_reflns_limit_h_min -13
_diffrn_reflns_limit_k_max 16
_diffrn_reflns_limit_k_min -16
_diffrn_reflns_limit_l_max 19
_diffrn_reflns_limit_l_min -19
_diffrn_reflns_number 74499
_diffrn_reflns_point_group_measured_fraction_full 0.999
_diffrn_reflns_point_group_measured_fraction_max 0.995
_diffrn_reflns_theta_full 27.500
_diffrn_reflns_theta_max 36.414
_diffrn_reflns_theta_min 2.518
_exptl_absorpt_coefficient_mu 0.203
_exptl_absorpt_correction_T_max 0.9514
_exptl_absorpt_correction_T_min 0.9158
_exptl_absorpt_correction_type multi-scan
_exptl_absorpt_process_details SADABS
_exptl_crystal_colour colorless
_exptl_crystal_density_diffrn 1.353
_exptl_crystal_description block
_exptl_crystal_F_000 380
_exptl_crystal_size_max 0.200
_exptl_crystal_size_mid 0.140
_exptl_crystal_size_min 0.090
_refine_diff_density_max 0.525
_refine_diff_density_min -0.454
_refine_diff_density_rms 0.058
_refine_ls_extinction_method none
_refine_ls_goodness_of_fit_ref 1.018
_refine_ls_hydrogen_treatment mixed
_refine_ls_matrix_type full
_refine_ls_number_parameters 243
_refine_ls_number_reflns 8532
_refine_ls_number_restraints 0
_refine_ls_restrained_S_all 1.018
_refine_ls_R_factor_all 0.0367
_refine_ls_R_factor_gt 0.0306
_refine_ls_shift/su_max 0.002
_refine_ls_shift/su_mean 0.000
_refine_ls_structure_factor_coef Fsqd
_refine_ls_weighting_details 'w=1/[\s^2^(Fo^2^)+(0.0433P)^2^+0.3019P] where P=(Fo^2^+2Fc^2^)/3'
_refine_ls_weighting_scheme calc
_refine_ls_wR_factor_gt 0.0848
_refine_ls_wR_factor_ref 0.0880
_reflns_Friedel_coverage 0.000
_reflns_number_gt 7514
_reflns_number_total 8532
_reflns_threshold_expression 'I > 2\s(I)'
_cod_data_source_file 7.cif
_cod_data_source_block 7
_cod_database_code 4128503
_shelx_space_group_comment
;
The symmetry employed for this shelxl refinement is uniquely defined
by the following loop, which should always be used as a source of
symmetry information in preference to the above space-group names.
They are only intended as comments.
;
_shelx_estimated_absorpt_t_min 0.961
_shelx_estimated_absorpt_t_max 0.982

loop_
_space_group_symop_operation_xyz
'x, y, z'
'-x, -y, -z'

loop_
_atom_site_label
_atom_site_type_symbol
_atom_site_fract_x
_atom_site_fract_y
_atom_site_fract_z
_atom_site_U_iso_or_equiv
_atom_site_adp_type
_atom_site_occupancy
_atom_site_site_symmetry_order
_atom_site_calc_flag
_atom_site_refinement_flags_posn
_atom_site_refinement_flags_adp
C1 C 0.90488(14) -0.07836(10) 0.34862(9) 0.02816(18) Uani 1 1 d . .
H1A H 1.000965 -0.126096 0.381324 0.042 Uiso 1 1 calc R U
H1B H 0.954306 -0.022544 0.270462 0.042 Uiso 1 1 calc R U
H1C H 0.830579 -0.144658 0.338371 0.042 Uiso 1 1 calc R U
C2 C 0.79531(11) 0.01126(8) 0.43437(7) 0.01755(12) Uani 1 1 d . .
C3 C 0.70366(12) -0.04494(8) 0.55016(7) 0.01992(14) Uani 1 1 d . .
H3 H 0.707823 -0.140683 0.574397 0.024 Uiso 1 1 calc R U
C4 C 0.60597(11) 0.03749(7) 0.63086(7) 0.01672(12) Uani 1 1 d . .
H4 H 0.542678 -0.001584 0.709366 0.020 Uiso 1 1 calc R U
C5 C 0.60214(9) 0.17777(6) 0.59517(6) 0.01135(10) Uani 1 1 d . .
C6 C 0.69043(10) 0.23638(7) 0.47916(7) 0.01544(12) Uani 1 1 d . .
H6 H 0.686589 0.332152 0.455127 0.019 Uiso 1 1 calc R U
C7 C 0.78419(11) 0.15211(8) 0.39927(7) 0.01817(13) Uani 1 1 d . .
H7 H 0.841799 0.191015 0.319295 0.022 Uiso 1 1 calc R U
C8 C 0.71581(8) 0.26556(6) 0.83638(6) 0.00974(10) Uani 1 1 d . .
C9 C 0.68195(9) 0.13667(7) 0.90403(6) 0.01311(11) Uani 1 1 d . .
H9 H 0.601610 0.082395 0.889425 0.016 Uiso 1 1 calc R U
C10 C 0.77011(10) 0.08997(7) 0.99404(7) 0.01578(12) Uani 1 1 d . .
H10 H 0.749600 0.002344 1.041072 0.019 Uiso 1 1 calc R U
C11 C 0.88744(10) 0.16943(8) 1.01610(7) 0.01738(13) Uani 1 1 d . .
H11 H 0.944476 0.136319 1.078599 0.021 Uiso 1 1 calc R U
C12 C 0.92154(10) 0.29777(8) 0.94652(6) 0.01518(12) Uani 1 1 d . .
H12 H 1.002651 0.351762 0.960621 0.018 Uiso 1 1 calc R U
C13 C 0.83556(8) 0.34515(6) 0.85681(6) 0.01033(10) Uani 1 1 d . .
C14 C 0.86408(8) 0.47083(6) 0.76051(6) 0.00960(9) Uani 1 1 d . .
C15 C 0.90454(9) 0.59918(7) 0.79715(6) 0.01417(11) Uani 1 1 d . .
H15A H 1.008687 0.578687 0.830614 0.017 Uiso 1 1 calc R U
H15B H 0.935698 0.669497 0.724274 0.017 Uiso 1 1 calc R U
C16 C 0.75269(11) 0.65644(8) 0.88970(7) 0.01699(12) Uani 1 1 d . .
H16A H 0.785578 0.741844 0.905713 0.020 Uiso 1 1 calc R U
H16B H 0.728763 0.590977 0.966251 0.020 Uiso 1 1 calc R U
C17 C 0.58726(10) 0.68378(7) 0.84335(7) 0.01629(12) Uani 1 1 d . .
H17A H 0.608415 0.754465 0.770219 0.020 Uiso 1 1 calc R U
H17B H 0.488519 0.717818 0.905295 0.020 Uiso 1 1 calc R U
C18 C 0.53787(9) 0.55434(7) 0.81371(6) 0.01186(10) Uani 1 1 d . .
H18A H 0.433305 0.575471 0.780744 0.014 Uiso 1 1 calc R U
H18B H 0.505129 0.487504 0.888914 0.014 Uiso 1 1 calc R U
C19 C 0.68756(8) 0.49056(6) 0.72260(5) 0.00852(9) Uani 1 1 d . .
N1 N 0.64688(7) 0.33762(6) 0.74052(5) 0.01008(9) Uani 1 1 d . .
N2 N 0.71060(8) 0.56569(6) 0.60489(5) 0.01128(9) Uani 1 1 d . .
N3 N 1.00918(8) 0.44273(7) 0.65616(6) 0.01379(10) Uani 1 1 d . .
O1 O 0.37466(7) 0.20446(6) 0.79743(5) 0.01623(10) Uani 1 1 d . .
O2 O 0.41541(7) 0.40239(5) 0.63257(5) 0.01360(9) Uani 1 1 d . .
S1 S 0.49031(2) 0.28471(2) 0.69789(2) 0.00987(4) Uani 1 1 d . .
H2A H 0.6193(18) 0.5723(14) 0.5741(12) 0.025(3) Uiso 1 1 d . .
H2B H 0.8080(18) 0.5387(13) 0.5560(12) 0.025(3) Uiso 1 1 d . .
H3A H 0.9949(18) 0.3620(14) 0.6407(12) 0.026(3) Uiso 1 1 d . .
H3B H 1.1106(19) 0.4347(14) 0.6758(13) 0.029(3) Uiso 1 1 d . .

loop_
_atom_site_aniso_label
_atom_site_aniso_U_11
_atom_site_aniso_U_22
_atom_site_aniso_U_33
_atom_site_aniso_U_23
_atom_site_aniso_U_13
_atom_site_aniso_U_12
C1 0.0338(5) 0.0246(4) 0.0278(4) -0.0158(3) -0.0059(3) 0.0060(3)
C2 0.0195(3) 0.0156(3) 0.0198(3) -0.0082(2) -0.0058(2) 0.0005(2)
C3 0.0312(4) 0.0109(3) 0.0188(3) -0.0039(2) -0.0082(3) 0.0008(3)
C4 0.0251(3) 0.0105(2) 0.0146(3) -0.0012(2) -0.0055(2) -0.0024(2)
C5 0.0120(2) 0.0100(2) 0.0127(2) -0.00202(19) -0.00376(19) -0.00236(19)
C6 0.0184(3) 0.0116(3) 0.0151(3) -0.0028(2) -0.0006(2) -0.0041(2)
C7 0.0203(3) 0.0161(3) 0.0166(3) -0.0056(2) 0.0016(2) -0.0057(2)
C8 0.0097(2) 0.0095(2) 0.0095(2) -0.00087(18) -0.00270(18) 0.00078(18)
C9 0.0149(3) 0.0095(2) 0.0135(3) -0.0001(2) -0.0030(2) 0.00034(19)
C10 0.0171(3) 0.0129(3) 0.0140(3) 0.0021(2) -0.0031(2) 0.0029(2)
C11 0.0177(3) 0.0188(3) 0.0144(3) 0.0024(2) -0.0073(2) 0.0027(2)
C12 0.0142(3) 0.0184(3) 0.0137(3) 0.0005(2) -0.0074(2) -0.0002(2)
C13 0.0094(2) 0.0117(2) 0.0097(2) -0.00052(18) -0.00321(18) -0.00001(18)
C14 0.0079(2) 0.0113(2) 0.0093(2) -0.00087(18) -0.00202(17) -0.00150(18)
C15 0.0146(3) 0.0152(3) 0.0140(3) -0.0020(2) -0.0042(2) -0.0058(2)
C16 0.0220(3) 0.0163(3) 0.0145(3) -0.0057(2) -0.0045(2) -0.0040(2)
C17 0.0200(3) 0.0124(3) 0.0160(3) -0.0054(2) -0.0029(2) 0.0016(2)
C18 0.0101(2) 0.0123(2) 0.0119(2) -0.00286(19) -0.00087(19) 0.00113(19)
C19 0.0083(2) 0.0082(2) 0.0088(2) -0.00096(17) -0.00216(17) -0.00063(17)
N1 0.0113(2) 0.00852(19) 0.0117(2) -0.00031(16) -0.00581(17) -0.00141(16)
N2 0.0118(2) 0.0124(2) 0.0087(2) 0.00110(17) -0.00292(17) -0.00115(17)
N3 0.0084(2) 0.0181(3) 0.0130(2) -0.00241(19) -0.00022(18) 0.00003(18)
O1 0.0124(2) 0.0190(2) 0.0156(2) -0.00083(18) -0.00004(17) -0.00666(17)
O2 0.0114(2) 0.0139(2) 0.0170(2) -0.00221(17) -0.00733(17) 0.00143(16)
S1 0.00818(6) 0.01051(6) 0.01131(7) -0.00152(5) -0.00295(5) -0.00170(4)

loop_
_atom_type_symbol
_atom_type_description
_atom_type_scat_dispersion_real
_atom_type_scat_dispersion_imag
_atom_type_scat_source
C C 0.0034 0.0017 'International Tables Vol C Tables 4.2.6.8 and 6.1.1.4'
H H 0.0000 0.0000 'International Tables Vol C Tables 4.2.6.8 and 6.1.1.4'
N N 0.0066 0.0034 'International Tables Vol C Tables 4.2.6.8 and 6.1.1.4'
O O 0.0114 0.0062 'International Tables Vol C Tables 4.2.6.8 and 6.1.1.4'
S S 0.1250 0.1256 'International Tables Vol C Tables 4.2.6.8 and 6.1.1.4'

loop_
_geom_angle_atom_site_label_1
_geom_angle_atom_site_label_2
_geom_angle_atom_site_label_3
_geom_angle
C2 C1 H1A 109.5
C2 C1 H1B 109.5
H1A C1 H1B 109.5
C2 C1 H1C 109.5
H1A C1 H1C 109.5
H1B C1 H1C 109.5
C3 C2 C7 118.80(7)
C3 C2 C1 120.55(7)
C7 C2 C1 120.64(8)
C4 C3 C2 120.83(7)
C4 C3 H3 119.6
C2 C3 H3 119.6
C5 C4 C3 119.25(7)
C5 C4 H4 120.4
C3 C4 H4 120.4
C4 C5 C6 120.99(6)
C4 C5 S1 120.26(5)
C6 C5 S1 118.72(5)
C7 C6 C5 118.79(6)
C7 C6 H6 120.6
C5 C6 H6 120.6
C6 C7 C2 121.26(7)
C6 C7 H7 119.4
C2 C7 H7 119.4
C9 C8 C13 121.22(6)
C9 C8 N1 129.95(6)
C13 C8 N1 108.83(5)
C8 C9 C10 117.81(6)
C8 C9 H9 121.1
C10 C9 H9 121.1
C11 C10 C9 121.28(6)
C11 C10 H10 119.4
C9 C10 H10 119.4
C10 C11 C12 120.20(6)
C10 C11 H11 119.9
C12 C11 H11 119.9
C13 C12 C11 119.13(7)
C13 C12 H12 120.4
C11 C12 H12 120.4
C12 C13 C8 120.33(6)
C12 C13 C14 129.55(6)
C8 C13 C14 109.73(5)
N3 C14 C13 110.02(5)
N3 C14 C15 107.29(5)
C13 C14 C15 116.96(5)
N3 C14 C19 108.73(5)
C13 C14 C19 102.19(5)
C15 C14 C19 111.41(5)
C16 C15 C14 114.02(6)
C16 C15 H15A 108.7
C14 C15 H15A 108.7
C16 C15 H15B 108.7
C14 C15 H15B 108.7
H15A C15 H15B 107.6
C15 C16 C17 110.26(6)
C15 C16 H16A 109.6
C17 C16 H16A 109.6
C15 C16 H16B 109.6
C17 C16 H16B 109.6
H16A C16 H16B 108.1
C16 C17 C18 110.51(6)
C16 C17 H17A 109.5
C18 C17 H17A 109.5
C16 C17 H17B 109.5
C18 C17 H17B 109.5
H17A C17 H17B 108.1
C17 C18 C19 113.03(6)
C17 C18 H18A 109.0
C19 C18 H18A 109.0
C17 C18 H18B 109.0
C19 C18 H18B 109.0
H18A C18 H18B 107.8
N2 C19 C18 111.76(5)
N2 C19 C14 110.80(5)
C18 C19 C14 112.11(5)
N2 C19 N1 116.71(5)
C18 C19 N1 105.88(5)
C14 C19 N1 98.92(5)
C8 N1 C19 107.74(5)
C8 N1 S1 123.64(5)
C19 N1 S1 124.36(4)
C19 N2 H2A 115.7(9)
C19 N2 H2B 111.5(9)
H2A N2 H2B 112.1(12)
C14 N3 H3A 107.9(9)
C14 N3 H3B 109.5(9)
H3A N3 H3B 106.0(12)
O1 S1 O2 118.42(3)
O1 S1 N1 110.81(3)
O2 S1 N1 106.31(3)
O1 S1 C5 108.06(3)
O2 S1 C5 108.31(3)
N1 S1 C5 103.96(3)

loop_
_geom_bond_atom_site_label_1
_geom_bond_atom_site_label_2
_geom_bond_distance
C1 C2 1.5082(11)
C1 H1A 0.9800
C1 H1B 0.9800
C1 H1C 0.9800
C2 C3 1.3932(12)
C2 C7 1.3975(11)
C3 C4 1.3932(11)
C3 H3 0.9500
C4 C5 1.3922(10)
C4 H4 0.9500
C5 C6 1.3944(10)
C5 S1 1.7599(7)
C6 C7 1.3905(10)
C6 H6 0.9500
C7 H7 0.9500
C8 C9 1.3948(9)
C8 C13 1.3997(9)
C8 N1 1.4194(8)
C9 C10 1.3979(10)
C9 H9 0.9500
C10 C11 1.3928(11)
C10 H10 0.9500
C11 C12 1.3982(11)
C11 H11 0.9500
C12 C13 1.3847(9)
C12 H12 0.9500
C13 C14 1.5150(9)
C14 N3 1.4780(9)
C14 C15 1.5285(9)
C14 C19 1.5567(9)
C15 C16 1.5247(11)
C15 H15A 0.9900
C15 H15B 0.9900
C16 C17 1.5258(11)
C16 H16A 0.9900
C16 H16B 0.9900
C17 C18 1.5270(10)
C17 H17A 0.9900
C17 H17B 0.9900
C18 C19 1.5353(9)
C18 H18A 0.9900
C18 H18B 0.9900
C19 N2 1.4128(8)
C19 N1 1.5699(8)
N1 S1 1.6274(6)
N2 H2A 0.881(14)
N2 H2B 0.875(14)
N3 H3A 0.892(14)
N3 H3B 0.883(15)
O1 S1 1.4363(6)
O2 S1 1.4422(5)
